data_7153535
loop_
_publ_author_name
'El Drubi Vega, Ismael'
'Gale, Philip A.'
'Hursthouse, Michael B.'
'Light, Mark E.'

_publ_section_title
;
 Anion binding properties of 5,5?-dicarboxamido-dipyrrolylmethanes
;
_journal_issue 20
_journal_name_full 'Organic &amp;  Biomolecular Chemistry'
_journal_page_first 2935
_journal_page_last 2941
_journal_paper_doi 10.1039/b409115a
_journal_volume 2
_journal_year 2004
_chemical_formula_sum 'C25.17 H40.5 N4.17 O2.33'
_chemical_formula_weight 438.78
_chemical_name_systematic
;
?
;
_space_group_IT_number 2
_symmetry_cell_setting triclinic
_symmetry_space_group_name_Hall '-P 1'
_symmetry_space_group_name_H-M 'P -1'
_atom_sites_solution_hydrogens geom
_atom_sites_solution_primary direct
_atom_sites_solution_secondary difmap
_audit_creation_method SHELXL-97
_cell_angle_alpha 88.460(14)
_cell_angle_beta 81.647(10)
_cell_angle_gamma 88.021(10)
_cell_formula_units_Z 6
_cell_length_a 13.0112(9)
_cell_length_b 17.310(3)
_cell_length_c 17.729(4)
_cell_measurement_reflns_used 17752
_cell_measurement_temperature 120(2)
_cell_measurement_theta_max 27.48
_cell_measurement_theta_min 2.91
_cell_volume 3947.3(12)
_computing_cell_refinement 'DENZO (Otwinowski & Minor, 1997) & COLLECT (Hooft, R.W.W., 1998)'
_computing_data_collection 'COLLECT (Hooft, R.W.W., 1998)'
_computing_data_reduction 'DENZO (Otwinowski & Minor, 1997) & COLLECT (Hooft, R.W.W., 1998)'
_computing_molecular_graphics 'CAMERON (Watkin, et al., 1993)'
_computing_publication_material 'WINGX (Farrugia, 1998)'
_computing_structure_refinement 'SHELXL-97 (Sheldrick, 1997)'
_computing_structure_solution 'SHELXS-97 (Sheldrick, 1990)'
_diffrn_ambient_temperature 120(2)
_diffrn_detector_area_resol_mean 9.091
_diffrn_measured_fraction_theta_full 0.998
_diffrn_measured_fraction_theta_max 0.998
_diffrn_measurement_device_type 'Bruker-Nonius CCD camera on \k-goniostat'
_diffrn_measurement_method '\f & \w scans to fill the asymmetric unit'
_diffrn_radiation_monochromator '10cm confocal mirrors'
_diffrn_radiation_source 'Bruker Nonius FR591 Rotating Anode'
_diffrn_radiation_type MoK\a
_diffrn_radiation_wavelength 0.71073
_diffrn_reflns_av_R_equivalents 0.0701
_diffrn_reflns_av_sigmaI/netI 0.0465
_diffrn_reflns_limit_h_max 14
_diffrn_reflns_limit_h_min -14
_diffrn_reflns_limit_k_max 19
_diffrn_reflns_limit_k_min -19
_diffrn_reflns_limit_l_max 19
_diffrn_reflns_limit_l_min -19
_diffrn_reflns_number 66535
_diffrn_reflns_theta_full 23.26
_diffrn_reflns_theta_max 23.26
_diffrn_reflns_theta_min 2.99
_exptl_absorpt_coefficient_mu 0.072
_exptl_absorpt_correction_T_max 0.9893
_exptl_absorpt_correction_T_min 0.9844
_exptl_absorpt_correction_type multi-scan
_exptl_absorpt_process_details
;
SADABS V2.10 (Sheldrick, G.M., 2003)
;
_exptl_crystal_colour Colourless
_exptl_crystal_density_diffrn 1.108
_exptl_crystal_density_method 'not measured'
_exptl_crystal_description 'Cut Prism'
_exptl_crystal_F_000 1436
_exptl_crystal_size_max 0.22
_exptl_crystal_size_mid 0.2
_exptl_crystal_size_min 0.15
_refine_diff_density_max 1.183
_refine_diff_density_min -0.929
_refine_diff_density_rms 0.076
_refine_ls_extinction_coef 0.0069(16)
_refine_ls_extinction_expression Fc^*^=kFc[1+0.001xFc^2^\l^3^/sin(2\q)]^-1/4^
_refine_ls_extinction_method SHELXL
_refine_ls_goodness_of_fit_ref 1.112
_refine_ls_hydrogen_treatment mixed
_refine_ls_matrix_type full
_refine_ls_number_parameters 881
_refine_ls_number_reflns 11332
_refine_ls_number_restraints 172
_refine_ls_restrained_S_all 1.192
_refine_ls_R_factor_all 0.1121
_refine_ls_R_factor_gt 0.0904
_refine_ls_shift/su_max 1.157
_refine_ls_shift/su_mean 0.030
_refine_ls_structure_factor_coef Fsqd
_refine_ls_weighting_details 'calc w=1/[\s^2^(Fo^2^)+(0.1443P)^2^+6.1329P] where P=(Fo^2^+2Fc^2^)/3'
_refine_ls_weighting_scheme calc
_refine_ls_wR_factor_gt 0.2491
_refine_ls_wR_factor_ref 0.2694
_reflns_number_gt 8717
_reflns_number_total 11332
_reflns_threshold_expression >2sigma(I)
_cod_data_source_file b409115asup1.cif
_cod_data_source_block Compound4-nitromethanesolvate
_cod_depositor_comments
;
The following automatic conversions were performed:

'_symmetry_cell_setting' value 'Triclinic' changed to 'triclinic'
according to /home/saulius/struct/CIF-dictionaries/cif_core.dic
dictionary named 'cif_core.dic' version 2.4.2 from 2011-04-26.

Automatic conversion script
Id: cif_fix_values 1891 2012-01-12 08:04:46Z andrius 
;
_cod_original_cell_volume 3947.3(11)
_cod_original_sg_symbol_H-M P-1
_cod_original_formula_sum 'C25.17 H40.50 N4.17 O2.33'
_cod_database_code 7153535

loop_
_symmetry_equiv_pos_as_xyz
'x, y, z'
'-x, -y, -z'

loop_
_atom_site_label
_atom_site_type_symbol
_atom_site_fract_x
_atom_site_fract_y
_atom_site_fract_z
_atom_site_U_iso_or_equiv
_atom_site_adp_type
_atom_site_occupancy
_atom_site_symmetry_multiplicity
_atom_site_calc_flag
_atom_site_refinement_flags
_atom_site_disorder_assembly
_atom_site_disorder_group
O7 O 0.0468(11) 0.1652(7) 0.0628(7) 0.130(3) Uani 0.50 1 d PDU . .
N13 N -0.0066(10) 0.1258(7) 0.0327(7) 0.130(3) Uani 0.50 1 d PDU . .
C76 C -0.1160(11) 0.1296(13) 0.0426(12) 0.130(3) Uani 0.50 1 d PDU . .
H76A H -0.1430 0.1233 0.0969 0.194 Uiso 0.50 1 calc PR . .
H76B H -0.1414 0.0883 0.0141 0.194 Uiso 0.50 1 calc PR . .
H76C H -0.1398 0.1799 0.0238 0.194 Uiso 0.50 1 calc PR . .
O8 O 0.0553(11) 0.0814(7) -0.0088(7) 0.130(3) Uani 0.50 1 d PDU . .
N1 N 0.0336(3) 0.7824(2) 0.5788(2) 0.0316(9) Uani 1 1 d . . .
H1 H 0.0695 0.7943 0.6150 0.038 Uiso 1 1 calc R . .
N2 N 0.0117(2) 0.93207(19) 0.64656(19) 0.0258(8) Uani 1 1 d . . .
H2 H 0.0562 0.9014 0.6667 0.031 Uiso 1 1 calc R . .
N3 N -0.0519(3) 1.1579(2) 0.8075(2) 0.0297(8) Uani 1 1 d . . .
H3 H 0.0019 1.1877 0.7964 0.036 Uiso 1 1 calc R . .
O1 O -0.0955(2) 0.81616(17) 0.51074(17) 0.0349(7) Uani 1 1 d . . .
O2 O -0.2514(3) 1.2704(2) 0.9257(2) 0.0556(10) Uani 1 1 d . . .
C1 C -0.1348(5) 0.5681(3) 0.6755(4) 0.0651(16) Uani 1 1 d . . .
H1A H -0.2003 0.5950 0.6684 0.098 Uiso 1 1 calc R . .
H1B H -0.1372 0.5520 0.7292 0.098 Uiso 1 1 calc R . .
H1C H -0.1247 0.5224 0.6435 0.098 Uiso 1 1 calc R . .
C2 C -0.0447(4) 0.6223(3) 0.6530(3) 0.0451(12) Uani 1 1 d . . .
H2A H -0.0554 0.6683 0.6857 0.054 Uiso 1 1 calc R . .
H2B H 0.0208 0.5955 0.6625 0.054 Uiso 1 1 calc R . .
C3 C -0.0342(3) 0.6486(3) 0.5701(3) 0.0390(11) Uani 1 1 d . . .
H3A H -0.1017 0.6721 0.5605 0.047 Uiso 1 1 calc R . .
H3B H -0.0205 0.6024 0.5380 0.047 Uiso 1 1 calc R . .
C4 C 0.0503(3) 0.7063(3) 0.5441(3) 0.0367(11) Uani 1 1 d . . .
H4A H 0.1174 0.6839 0.5556 0.044 Uiso 1 1 calc R . .
H4B H 0.0560 0.7134 0.4880 0.044 Uiso 1 1 calc R . .
C5 C -0.0363(3) 0.8347(2) 0.5561(2) 0.0276(10) Uani 1 1 d . . .
C6 C -0.0429(3) 0.9121(2) 0.5891(2) 0.0258(9) Uani 1 1 d . . .
C7 C -0.1057(3) 0.9757(2) 0.5734(2) 0.0287(10) Uani 1 1 d . . .
C8 C -0.0865(3) 1.0356(2) 0.6227(2) 0.0298(10) Uani 1 1 d . . .
C9 C -0.0137(3) 1.0066(2) 0.6676(2) 0.0264(9) Uani 1 1 d . . .
C10 C 0.0320(3) 1.0451(2) 0.7306(3) 0.0304(10) Uani 1 1 d . . .
C11 C -0.0569(3) 1.0844(2) 0.7830(2) 0.0295(10) Uani 1 1 d . . .
C12 C -0.1537(3) 1.0567(3) 0.8133(3) 0.0354(11) Uani 1 1 d . . .
C13 C -0.2086(4) 1.1164(3) 0.8556(3) 0.0422(12) Uani 1 1 d . . .
C14 C -0.1442(3) 1.1787(3) 0.8524(3) 0.0334(10) Uani 1 1 d . . .
C15 C -0.1639(3) 1.2544(3) 0.8881(3) 0.0385(11) Uani 1 1 d . . .
N4 N -0.0888(3) 1.3055(2) 0.8798(2) 0.0410(10) Uani 1 1 d D . .
H4 H -0.0287 1.2930 0.8527 0.049 Uiso 1 1 calc R . .
C16 C -0.1027(4) 1.3827(2) 0.9146(3) 0.0480(13) Uani 1 1 d D . .
H16A H -0.0681 1.4212 0.8781 0.058 Uiso 1 1 calc R . .
H16B H -0.1778 1.3968 0.9237 0.058 Uiso 1 1 calc R . .
C17 C -0.0624(4) 1.3867(3) 0.9840(3) 0.0616(16) Uani 1 1 d D . .
H17A H -0.0991 1.3486 1.0199 0.074 Uiso 1 1 calc R . .
H17B H -0.0815 1.4385 1.0049 0.074 Uiso 1 1 calc R . .
C18 C 0.0523(3) 1.3733(3) 0.9849(3) 0.0582(15) Uani 1 1 d D . .
H18A H 0.0723 1.3225 0.9619 0.070 Uiso 1 1 calc R . .
H18B H 0.0891 1.4130 0.9510 0.070 Uiso 1 1 calc R . .
C19 C 0.0932(4) 1.3744(4) 1.0602(3) 0.0608(15) Uani 1 1 d D . .
H19A H 0.0755 1.4244 1.0840 0.091 Uiso 1 1 calc R . .
H19B H 0.1689 1.3663 1.0517 0.091 Uiso 1 1 calc R . .
H19C H 0.0618 1.3330 1.0938 0.091 Uiso 1 1 calc R . .
C20 C -0.1805(3) 0.9817(3) 0.5172(3) 0.0390(11) Uani 1 1 d . . .
H20A H -0.1690 0.9376 0.4832 0.058 Uiso 1 1 calc R . .
H20B H -0.1700 1.0298 0.4872 0.058 Uiso 1 1 calc R . .
H20C H -0.2517 0.9815 0.5444 0.058 Uiso 1 1 calc R . .
C21 C -0.1382(4) 1.1149(3) 0.6247(3) 0.0395(11) Uani 1 1 d . . .
H21A H -0.2065 1.1130 0.6563 0.059 Uiso 1 1 calc R . .
H21B H -0.1469 1.1320 0.5728 0.059 Uiso 1 1 calc R . .
H21C H -0.0950 1.1513 0.6463 0.059 Uiso 1 1 calc R . .
C22 C 0.0874(4) 0.9850(3) 0.7787(3) 0.0399(11) Uani 1 1 d . . .
H22A H 0.1118 1.0109 0.8209 0.060 Uiso 1 1 calc R . .
H22B H 0.1468 0.9609 0.7464 0.060 Uiso 1 1 calc R . .
H22C H 0.0385 0.9451 0.7991 0.060 Uiso 1 1 calc R . .
C23 C 0.1131(3) 1.1035(3) 0.6939(3) 0.0399(11) Uani 1 1 d . . .
H23A H 0.0802 1.1405 0.6613 0.060 Uiso 1 1 calc R . .
H23B H 0.1707 1.0757 0.6632 0.060 Uiso 1 1 calc R . .
H23C H 0.1396 1.1313 0.7341 0.060 Uiso 1 1 calc R . .
C24 C -0.1930(4) 0.9773(3) 0.8029(3) 0.0500(14) Uani 1 1 d . . .
H24A H -0.1356 0.9390 0.8025 0.075 Uiso 1 1 calc R . .
H24B H -0.2209 0.9762 0.7545 0.075 Uiso 1 1 calc R . .
H24C H -0.2479 0.9651 0.8451 0.075 Uiso 1 1 calc R . .
C25 C -0.3196(4) 1.1115(4) 0.8961(4) 0.0684(19) Uani 1 1 d . . .
H25A H -0.3235 1.1308 0.9480 0.103 Uiso 1 1 calc R . .
H25B H -0.3407 1.0576 0.8984 0.103 Uiso 1 1 calc R . .
H25C H -0.3661 1.1431 0.8681 0.103 Uiso 1 1 calc R . .
N5 N 0.2682(3) 0.2905(3) 0.8496(2) 0.0433(10) Uani 1 1 d . . .
H5 H 0.3207 0.3218 0.8404 0.052 Uiso 1 1 calc R . .
N6 N 0.2845(3) 0.4048(2) 0.7296(2) 0.0320(9) Uani 1 1 d . . .
H6 H 0.3360 0.4062 0.7566 0.038 Uiso 1 1 calc R . .
N7 N 0.3225(3) 0.66168(19) 0.6313(2) 0.0292(8) Uani 1 1 d . . .
H7 H 0.3751 0.6648 0.5941 0.035 Uiso 1 1 calc R . .
N8 N 0.3696(3) 0.8204(2) 0.5921(2) 0.0307(8) Uani 1 1 d . . .
H8 H 0.4139 0.7821 0.5782 0.037 Uiso 1 1 calc R . .
O3 O 0.1169(2) 0.25343(17) 0.81601(18) 0.0368(8) Uani 1 1 d . . .
O4 O 0.2096(2) 0.85482(16) 0.65209(18) 0.0337(7) Uani 1 1 d . . .
C26 C 0.5575(5) 0.9555(3) 0.7269(4) 0.0612(16) Uani 1 1 d . . .
H26A H 0.6190 0.9222 0.7116 0.092 Uiso 1 1 calc R . .
H26B H 0.5401 0.9540 0.7826 0.092 Uiso 1 1 calc R . .
H26C H 0.5721 1.0087 0.7093 0.092 Uiso 1 1 calc R . .
C27 C 0.4661(4) 0.9270(3) 0.6912(3) 0.0449(12) Uani 1 1 d . . .
H27A H 0.4502 0.8739 0.7106 0.054 Uiso 1 1 calc R . .
H27B H 0.4041 0.9607 0.7072 0.054 Uiso 1 1 calc R . .
C28 C 0.4880(3) 0.9268(3) 0.6042(3) 0.0394(11) Uani 1 1 d . . .
H28A H 0.5047 0.9798 0.5851 0.047 Uiso 1 1 calc R . .
H28B H 0.5499 0.8929 0.5885 0.047 Uiso 1 1 calc R . .
C29 C 0.3980(3) 0.8992(2) 0.5673(3) 0.0332(10) Uani 1 1 d . . .
H29A H 0.3371 0.9347 0.5804 0.040 Uiso 1 1 calc R . .
H29B H 0.4174 0.9009 0.5112 0.040 Uiso 1 1 calc R . .
C30 C 0.2790(3) 0.8039(2) 0.6353(2) 0.0267(9) Uani 1 1 d . . .
C31 C 0.2623(3) 0.7239(2) 0.6616(2) 0.0253(9) Uani 1 1 d . . .
C32 C 0.1882(3) 0.6952(2) 0.7195(2) 0.0272(9) Uani 1 1 d . . .
C33 C 0.2055(3) 0.6134(2) 0.7234(2) 0.0289(10) Uani 1 1 d . . .
C34 C 0.2881(3) 0.5941(2) 0.6680(3) 0.0317(10) Uani 1 1 d . . .
C35 C 0.3452(3) 0.5182(3) 0.6446(3) 0.0470(14) Uani 1 1 d . . .
C36 C 0.2730(3) 0.4520(2) 0.6683(3) 0.0331(11) Uani 1 1 d . . .
C37 C 0.1838(3) 0.4320(2) 0.6405(3) 0.0323(10) Uani 1 1 d . . .
C38 C 0.1392(3) 0.3704(2) 0.6876(3) 0.0289(10) Uani 1 1 d . . .
C39 C 0.2028(3) 0.3541(2) 0.7433(2) 0.0283(10) Uani 1 1 d . . .
C40 C 0.1935(3) 0.2965(2) 0.8047(2) 0.0308(10) Uani 1 1 d . . .
C41 C 0.2670(5) 0.2350(4) 0.9125(3) 0.0603(15) Uani 1 1 d U . .
H41A H 0.1942 0.2229 0.9326 0.072 Uiso 1 1 calc R . .
H41B H 0.2981 0.2581 0.9541 0.072 Uiso 1 1 calc R . .
C42 C 0.3264(6) 0.1612(5) 0.8884(5) 0.094(2) Uani 1 1 d U . .
H42A H 0.2954 0.1403 0.8457 0.113 Uiso 1 1 calc R . .
H42B H 0.3985 0.1749 0.8679 0.113 Uiso 1 1 calc R . .
C43 C 0.3322(8) 0.0987(5) 0.9447(6) 0.115(3) Uani 1 1 d U . .
H43A H 0.2620 0.0902 0.9730 0.138 Uiso 1 1 calc R . .
H43B H 0.3777 0.1137 0.9818 0.138 Uiso 1 1 calc R . .
C44 C 0.3742(8) 0.0252(6) 0.9076(6) 0.121(3) Uani 1 1 d U . .
H44A H 0.3436 0.0186 0.8609 0.181 Uiso 1 1 calc R . .
H44B H 0.3565 -0.0186 0.9427 0.181 Uiso 1 1 calc R . .
H44C H 0.4499 0.0274 0.8949 0.181 Uiso 1 1 calc R . .
C45 C 0.1104(3) 0.7411(3) 0.7726(3) 0.0346(10) Uani 1 1 d . . .
H45A H 0.1327 0.7945 0.7733 0.052 Uiso 1 1 calc R . .
H45B H 0.1053 0.7182 0.8241 0.052 Uiso 1 1 calc R . .
H45C H 0.0424 0.7405 0.7551 0.052 Uiso 1 1 calc R . .
C46 C 0.1460(3) 0.5616(3) 0.7830(3) 0.0370(11) Uani 1 1 d . . .
H46A H 0.1159 0.5199 0.7579 0.055 Uiso 1 1 calc R . .
H46B H 0.0903 0.5919 0.8130 0.055 Uiso 1 1 calc R . .
H46C H 0.1932 0.5395 0.8167 0.055 Uiso 1 1 calc R . .
C47 C 0.3793(5) 0.5172(3) 0.5576(4) 0.0752(19) Uani 1 1 d U . .
H47A H 0.4103 0.4663 0.5432 0.113 Uiso 1 1 calc R . .
H47B H 0.4307 0.5570 0.5428 0.113 Uiso 1 1 calc R . .
H47C H 0.3188 0.5276 0.5315 0.113 Uiso 1 1 calc R . .
C48 C 0.4441(4) 0.5098(3) 0.6834(4) 0.0676(17) Uani 1 1 d U . .
H48A H 0.4250 0.5147 0.7387 0.101 Uiso 1 1 calc R . .
H48B H 0.4922 0.5504 0.6639 0.101 Uiso 1 1 calc R . .
H48C H 0.4776 0.4590 0.6723 0.101 Uiso 1 1 calc R . .
C49 C 0.1386(4) 0.4698(3) 0.5747(3) 0.0443(12) Uani 1 1 d . . .
H49A H 0.1520 0.5252 0.5728 0.066 Uiso 1 1 calc R . .
H49B H 0.0634 0.4623 0.5816 0.066 Uiso 1 1 calc R . .
H49C H 0.1708 0.4464 0.5270 0.066 Uiso 1 1 calc R . .
C50 C 0.0409(3) 0.3318(3) 0.6763(3) 0.0379(11) Uani 1 1 d . . .
H50A H 0.0328 0.2849 0.7085 0.057 Uiso 1 1 calc R . .
H50B H 0.0447 0.3180 0.6226 0.057 Uiso 1 1 calc R . .
H50C H -0.0187 0.3673 0.6902 0.057 Uiso 1 1 calc R . .
N9 N 0.3070(3) 0.2549(2) 0.4517(2) 0.0303(8) Uani 1 1 d . . .
H9 H 0.2532 0.2355 0.4347 0.036 Uiso 1 1 calc R . .
N10 N 0.4761(2) 0.2892(2) 0.2705(2) 0.0297(8) Uani 1 1 d . . .
H10 H 0.5309 0.3103 0.2842 0.036 Uiso 1 1 calc R . .
N11 N 0.5393(3) 0.3186(2) -0.0069(2) 0.0309(8) Uani 1 1 d . . .
H11 H 0.5879 0.2837 -0.0227 0.037 Uiso 1 1 calc R . .
C51 C 0.4553(5) 0.1521(3) 0.6801(3) 0.0576(15) Uani 1 1 d . . .
H51A H 0.4239 0.1013 0.6816 0.086 Uiso 1 1 calc R . .
H51B H 0.4663 0.1654 0.7317 0.086 Uiso 1 1 calc R . .
H51C H 0.5222 0.1505 0.6466 0.086 Uiso 1 1 calc R . .
C52 C 0.3832(4) 0.2128(3) 0.6499(3) 0.0416(12) Uani 1 1 d . . .
H52A H 0.3138 0.2110 0.6812 0.050 Uiso 1 1 calc R . .
H52B H 0.4107 0.2648 0.6548 0.050 Uiso 1 1 calc R . .
C53 C 0.3724(4) 0.2003(3) 0.5669(3) 0.0358(11) Uani 1 1 d . . .
H53A H 0.4424 0.1993 0.5363 0.043 Uiso 1 1 calc R . .
H53B H 0.3418 0.1493 0.5626 0.043 Uiso 1 1 calc R . .
C54 C 0.3054(3) 0.2619(3) 0.5339(2) 0.0310(10) Uani 1 1 d . . .
H54A H 0.2330 0.2582 0.5597 0.037 Uiso 1 1 calc R . .
H54B H 0.3302 0.3135 0.5442 0.037 Uiso 1 1 calc R . .
C55 C 0.3888(3) 0.2773(2) 0.4014(3) 0.0284(10) Uani 1 1 d . . .
C56 C 0.3893(3) 0.2671(2) 0.3203(2) 0.0273(9) Uani 1 1 d . . .
C57 C 0.3207(3) 0.2365(2) 0.2760(2) 0.0277(9) Uani 1 1 d . . .
C58 C 0.3693(3) 0.2403(2) 0.1991(2) 0.0298(10) Uani 1 1 d . . .
C59 C 0.4647(3) 0.2738(2) 0.1973(2) 0.0302(10) Uani 1 1 d . . .
C60 C 0.5492(3) 0.2897(3) 0.1303(3) 0.0343(11) Uani 1 1 d . . .
C61 C 0.5038(3) 0.3333(2) 0.0674(2) 0.0256(9) Uani 1 1 d . . .
C62 C 0.4281(3) 0.3923(2) 0.0693(2) 0.0272(9) Uani 1 1 d . . .
C63 C 0.4174(3) 0.4125(3) -0.0077(3) 0.0343(11) Uani 1 1 d . . .
C64 C 0.4879(3) 0.3663(3) -0.0543(3) 0.0393(12) Uani 1 1 d . A .
C65 C 0.5087(3) 0.3631(3) -0.1361(3) 0.0609(16) Uani 1 1 d DU . .
N12A N 0.6108(4) 0.3460(8) -0.1696(5) 0.053(2) Uani 0.406(7) 1 d PDU A 1
H12A H 0.6632 0.3316 -0.1456 0.064 Uiso 0.406(7) 1 calc PR A 1
C66A C 0.6138(6) 0.3568(8) -0.2530(5) 0.0483(10) Uani 0.406(7) 1 d PDU A 1
H66A H 0.5901 0.3091 -0.2739 0.058 Uiso 0.406(7) 1 calc PR A 1
H66B H 0.5643 0.3994 -0.2628 0.058 Uiso 0.406(7) 1 calc PR A 1
C67A C 0.7129(7) 0.3738(8) -0.2919(5) 0.0483(10) Uani 0.406(7) 1 d PDU A 1
H67A H 0.7646 0.3536 -0.2599 0.058 Uiso 0.406(7) 1 calc PR A 1
H67B H 0.7179 0.4308 -0.2943 0.058 Uiso 0.406(7) 1 calc PR A 1
C68A C 0.7462(7) 0.3448(9) -0.3712(5) 0.0483(10) Uani 0.406(7) 1 d PDU A 1
H68A H 0.7967 0.3815 -0.3979 0.058 Uiso 0.406(7) 1 calc PR A 1
H68B H 0.7841 0.2947 -0.3667 0.058 Uiso 0.406(7) 1 calc PR A 1
C69A C 0.6645(10) 0.3335(9) -0.4216(6) 0.0483(10) Uani 0.406(7) 1 d PDU A 1
H69A H 0.6190 0.2920 -0.4000 0.072 Uiso 0.406(7) 1 calc PR A 1
H69B H 0.6981 0.3195 -0.4727 0.072 Uiso 0.406(7) 1 calc PR A 1
H69C H 0.6232 0.3816 -0.4249 0.072 Uiso 0.406(7) 1 calc PR A 1
N12B N 0.5977(4) 0.3202(4) -0.1662(4) 0.053(2) Uani 0.594(7) 1 d PDU A 2
H12B H 0.6380 0.3057 -0.1322 0.064 Uiso 0.594(7) 1 calc PR A 2
C66B C 0.6368(6) 0.2946(5) -0.2444(3) 0.0483(10) Uani 0.594(7) 1 d PDU A 2
H66C H 0.6629 0.2403 -0.2418 0.058 Uiso 0.594(7) 1 calc PR A 2
H66D H 0.5782 0.2958 -0.2744 0.058 Uiso 0.594(7) 1 calc PR A 2
C67B C 0.7166(6) 0.3398(5) -0.2829(4) 0.0483(10) Uani 0.594(7) 1 d PDU A 2
H67C H 0.7779 0.3315 -0.2562 0.058 Uiso 0.594(7) 1 calc PR A 2
H67D H 0.6938 0.3947 -0.2763 0.058 Uiso 0.594(7) 1 calc PR A 2
C68B C 0.7529(5) 0.3289(6) -0.3666(4) 0.0483(10) Uani 0.594(7) 1 d PDU A 2
H68C H 0.7731 0.3800 -0.3893 0.058 Uiso 0.594(7) 1 calc PR A 2
H68D H 0.8167 0.2954 -0.3713 0.058 Uiso 0.594(7) 1 calc PR A 2
C69B C 0.6800(7) 0.2950(6) -0.4146(4) 0.0483(10) Uani 0.594(7) 1 d PDU A 2
H69D H 0.6685 0.2408 -0.3992 0.072 Uiso 0.594(7) 1 calc PR A 2
H69E H 0.7106 0.2979 -0.4684 0.072 Uiso 0.594(7) 1 calc PR A 2
H69F H 0.6136 0.3242 -0.4074 0.072 Uiso 0.594(7) 1 calc PR A 2
C70 C 0.2166(3) 0.2027(3) 0.3036(3) 0.0342(10) Uani 1 1 d . . .
H70A H 0.2265 0.1538 0.3312 0.051 Uiso 1 1 calc R . .
H70B H 0.1810 0.1933 0.2598 0.051 Uiso 1 1 calc R . .
H70C H 0.1746 0.2390 0.3378 0.051 Uiso 1 1 calc R . .
C71 C 0.3229(4) 0.2133(3) 0.1314(3) 0.0411(11) Uani 1 1 d . . .
H71A H 0.3606 0.2356 0.0844 0.062 Uiso 1 1 calc R . .
H71B H 0.2496 0.2300 0.1363 0.062 Uiso 1 1 calc R . .
H71C H 0.3285 0.1567 0.1296 0.062 Uiso 1 1 calc R . .
C72 C 0.6349(4) 0.3386(4) 0.1535(3) 0.0532(14) Uani 1 1 d U . .
H72A H 0.6045 0.3877 0.1738 0.080 Uiso 1 1 calc R . .
H72B H 0.6869 0.3488 0.1088 0.080 Uiso 1 1 calc R . .
H72C H 0.6682 0.3106 0.1927 0.080 Uiso 1 1 calc R . .
C73 C 0.5992(4) 0.2104(3) 0.1032(3) 0.0601(16) Uani 1 1 d U . .
H73A H 0.6266 0.1835 0.1457 0.090 Uiso 1 1 calc R . .
H73B H 0.6559 0.2189 0.0613 0.090 Uiso 1 1 calc R . .
H73C H 0.5465 0.1790 0.0856 0.090 Uiso 1 1 calc R . .
C74 C 0.3696(3) 0.4312(3) 0.1383(3) 0.0382(11) Uani 1 1 d . . .
H74A H 0.2968 0.4161 0.1452 0.057 Uiso 1 1 calc R . .
H74B H 0.3728 0.4874 0.1311 0.057 Uiso 1 1 calc R . .
H74C H 0.4009 0.4153 0.1835 0.057 Uiso 1 1 calc R . .
C75 C 0.3458(4) 0.4761(3) -0.0320(4) 0.0624(17) Uani 1 1 d . . .
H75A H 0.3578 0.4823 -0.0877 0.094 Uiso 1 1 calc R . .
H75B H 0.3599 0.5247 -0.0088 0.094 Uiso 1 1 calc R . .
H75C H 0.2734 0.4627 -0.0153 0.094 Uiso 1 1 calc R . .
O5 O 0.4658(2) 0.30656(17) 0.42504(17) 0.0319(7) Uani 1 1 d . . .
O6 O 0.4458(3) 0.3886(3) -0.1779(2) 0.0885(15) Uani 1 1 d U A .

loop_
_atom_site_aniso_label
_atom_site_aniso_U_11
_atom_site_aniso_U_22
_atom_site_aniso_U_33
_atom_site_aniso_U_23
_atom_site_aniso_U_13
_atom_site_aniso_U_12
O7 0.134(3) 0.128(3) 0.124(3) 0.007(2) -0.008(2) -0.011(2)
N13 0.134(3) 0.128(3) 0.124(3) 0.007(2) -0.008(2) -0.011(2)
C76 0.134(3) 0.128(3) 0.124(3) 0.007(2) -0.008(2) -0.011(2)
O8 0.134(3) 0.128(3) 0.124(3) 0.007(2) -0.008(2) -0.011(2)
N1 0.0264(19) 0.032(2) 0.038(2) -0.0103(16) -0.0084(16) -0.0005(15)
N2 0.0252(17) 0.0254(19) 0.0271(19) -0.0006(15) -0.0055(14) 0.0017(14)
N3 0.0260(18) 0.0272(19) 0.035(2) -0.0036(16) 0.0022(15) -0.0054(15)
O1 0.0332(16) 0.0403(18) 0.0330(17) -0.0035(14) -0.0092(14) -0.0069(13)
O2 0.044(2) 0.048(2) 0.066(2) -0.0193(18) 0.0251(18) -0.0012(16)
C1 0.056(3) 0.053(3) 0.084(5) 0.003(3) 0.001(3) -0.012(3)
C2 0.034(3) 0.038(3) 0.064(4) -0.008(2) -0.009(2) 0.003(2)
C3 0.032(2) 0.031(2) 0.056(3) -0.013(2) -0.013(2) 0.0019(19)
C4 0.031(2) 0.034(2) 0.046(3) -0.017(2) -0.006(2) 0.0024(19)
C5 0.021(2) 0.035(2) 0.025(2) -0.0015(18) 0.0019(18) -0.0053(18)
C6 0.022(2) 0.030(2) 0.025(2) -0.0006(18) -0.0025(17) -0.0058(17)
C7 0.024(2) 0.033(2) 0.028(2) 0.0029(19) -0.0014(18) -0.0027(18)
C8 0.028(2) 0.028(2) 0.033(2) -0.0001(19) -0.0031(18) -0.0009(18)
C9 0.024(2) 0.025(2) 0.029(2) -0.0034(18) -0.0006(17) -0.0004(17)
C10 0.027(2) 0.028(2) 0.036(3) -0.0061(19) -0.0036(18) 0.0017(18)
C11 0.031(2) 0.025(2) 0.032(2) -0.0029(18) -0.0016(18) -0.0033(18)
C12 0.037(2) 0.032(2) 0.035(3) -0.005(2) 0.003(2) -0.010(2)
C13 0.039(3) 0.042(3) 0.043(3) -0.007(2) 0.009(2) -0.009(2)
C14 0.030(2) 0.033(2) 0.035(3) -0.007(2) 0.0076(19) -0.0056(19)
C15 0.035(3) 0.038(3) 0.039(3) -0.008(2) 0.007(2) -0.002(2)
N4 0.037(2) 0.030(2) 0.052(3) -0.0140(18) 0.0089(18) -0.0031(17)
C16 0.055(3) 0.030(3) 0.057(3) -0.016(2) 0.000(3) -0.001(2)
C17 0.060(4) 0.038(3) 0.084(5) -0.019(3) 0.003(3) -0.006(3)
C18 0.052(3) 0.053(3) 0.067(4) -0.019(3) 0.004(3) -0.010(3)
C19 0.053(3) 0.065(4) 0.063(4) -0.009(3) -0.001(3) -0.013(3)
C20 0.035(2) 0.042(3) 0.041(3) 0.002(2) -0.011(2) 0.001(2)
C21 0.039(3) 0.033(3) 0.046(3) 0.004(2) -0.006(2) 0.008(2)
C22 0.047(3) 0.037(3) 0.039(3) -0.010(2) -0.018(2) 0.003(2)
C23 0.031(2) 0.040(3) 0.046(3) -0.013(2) 0.005(2) -0.004(2)
C24 0.048(3) 0.040(3) 0.059(3) -0.011(2) 0.008(3) -0.020(2)
C25 0.047(3) 0.064(4) 0.085(5) -0.026(3) 0.031(3) -0.027(3)
N5 0.032(2) 0.063(3) 0.035(2) 0.007(2) -0.0056(17) -0.0096(19)
N6 0.0225(18) 0.0270(19) 0.047(2) -0.0077(17) -0.0043(16) -0.0034(15)
N7 0.0220(18) 0.0250(19) 0.039(2) -0.0032(16) 0.0011(15) -0.0015(14)
N8 0.0275(19) 0.0232(18) 0.041(2) -0.0006(16) -0.0041(16) 0.0013(14)
O3 0.0323(17) 0.0311(17) 0.0462(19) -0.0039(14) -0.0009(14) -0.0080(14)
O4 0.0246(15) 0.0278(16) 0.0487(19) -0.0025(14) -0.0054(13) 0.0023(13)
C26 0.066(4) 0.045(3) 0.079(4) -0.011(3) -0.032(3) 0.002(3)
C27 0.050(3) 0.035(3) 0.052(3) -0.004(2) -0.013(2) -0.006(2)
C28 0.033(2) 0.028(2) 0.056(3) 0.001(2) -0.004(2) -0.0019(19)
C29 0.033(2) 0.029(2) 0.036(3) 0.0059(19) -0.0024(19) -0.0017(18)
C30 0.023(2) 0.027(2) 0.031(2) -0.0035(18) -0.0098(18) 0.0015(18)
C31 0.020(2) 0.023(2) 0.033(2) -0.0044(18) -0.0052(17) -0.0005(16)
C32 0.020(2) 0.026(2) 0.036(2) -0.0065(18) -0.0061(18) -0.0016(16)
C33 0.022(2) 0.029(2) 0.036(3) -0.0027(19) -0.0044(18) -0.0042(17)
C34 0.021(2) 0.026(2) 0.047(3) -0.001(2) -0.0014(19) -0.0031(17)
C35 0.026(2) 0.025(2) 0.082(4) -0.004(2) 0.016(2) -0.0027(19)
C36 0.023(2) 0.022(2) 0.050(3) -0.006(2) 0.0100(19) 0.0005(17)
C37 0.032(2) 0.025(2) 0.039(3) -0.0054(19) 0.0020(19) 0.0050(18)
C38 0.025(2) 0.023(2) 0.038(3) -0.0090(19) -0.0014(18) 0.0008(17)
C39 0.020(2) 0.025(2) 0.039(3) -0.0079(19) 0.0000(18) -0.0032(17)
C40 0.027(2) 0.030(2) 0.035(3) -0.0080(19) -0.0014(19) 0.0001(19)
C41 0.055(3) 0.075(3) 0.051(3) 0.012(3) -0.009(2) 0.000(3)
C42 0.086(4) 0.090(4) 0.099(4) 0.022(4) 0.004(3) 0.016(3)
C43 0.129(5) 0.107(5) 0.103(5) 0.001(4) -0.006(4) 0.018(4)
C44 0.131(5) 0.100(5) 0.126(5) -0.018(4) 0.002(4) 0.008(4)
C45 0.033(2) 0.031(2) 0.038(3) -0.005(2) 0.001(2) -0.0002(19)
C46 0.034(2) 0.031(2) 0.044(3) -0.003(2) 0.002(2) -0.0021(19)
C47 0.079(3) 0.043(3) 0.087(4) -0.015(3) 0.050(3) -0.011(3)
C48 0.032(2) 0.038(3) 0.131(4) 0.003(3) -0.007(3) -0.002(2)
C49 0.051(3) 0.038(3) 0.043(3) -0.001(2) -0.002(2) 0.006(2)
C50 0.033(2) 0.038(3) 0.045(3) -0.005(2) -0.011(2) -0.007(2)
N9 0.0202(17) 0.039(2) 0.032(2) -0.0008(16) -0.0027(15) -0.0055(15)
N10 0.0200(17) 0.038(2) 0.031(2) 0.0078(16) -0.0044(15) -0.0063(15)
N11 0.0264(18) 0.037(2) 0.028(2) -0.0046(16) 0.0013(15) -0.0039(15)
C51 0.072(4) 0.063(4) 0.037(3) 0.005(3) -0.012(3) 0.010(3)
C52 0.048(3) 0.042(3) 0.035(3) -0.003(2) -0.005(2) 0.007(2)
C53 0.039(3) 0.035(3) 0.031(3) -0.004(2) 0.001(2) 0.002(2)
C54 0.026(2) 0.037(2) 0.029(2) -0.0066(19) 0.0005(18) -0.0025(18)
C55 0.023(2) 0.022(2) 0.040(3) 0.0021(18) -0.0032(19) 0.0021(17)
C56 0.024(2) 0.027(2) 0.031(2) 0.0049(18) -0.0029(18) -0.0014(17)
C57 0.024(2) 0.026(2) 0.033(2) 0.0040(18) -0.0025(18) -0.0004(17)
C58 0.030(2) 0.028(2) 0.031(2) 0.0056(18) -0.0024(18) 0.0008(18)
C59 0.026(2) 0.035(2) 0.030(3) 0.0089(19) -0.0055(18) 0.0007(18)
C60 0.026(2) 0.041(3) 0.034(3) 0.012(2) 0.0001(19) 0.0031(19)
C61 0.025(2) 0.025(2) 0.026(2) 0.0009(17) 0.0009(17) -0.0072(17)
C62 0.023(2) 0.025(2) 0.034(2) 0.0017(18) -0.0029(17) -0.0056(17)
C63 0.024(2) 0.041(3) 0.039(3) 0.017(2) -0.011(2) -0.0114(19)
C64 0.027(2) 0.064(3) 0.028(3) 0.009(2) -0.006(2) -0.021(2)
C65 0.046(3) 0.101(4) 0.039(3) 0.006(3) -0.012(2) -0.035(3)
N12A 0.045(3) 0.078(4) 0.038(2) -0.014(3) 0.002(2) -0.043(3)
C66A 0.0494(14) 0.0546(19) 0.0399(14) 0.0031(14) -0.0046(11) 0.0012(14)
C67A 0.0494(14) 0.0546(19) 0.0399(14) 0.0031(14) -0.0046(11) 0.0012(14)
C68A 0.0494(14) 0.0546(19) 0.0399(14) 0.0031(14) -0.0046(11) 0.0012(14)
C69A 0.0494(14) 0.0546(19) 0.0399(14) 0.0031(14) -0.0046(11) 0.0012(14)
N12B 0.045(3) 0.078(4) 0.038(2) -0.014(3) 0.002(2) -0.043(3)
C66B 0.0494(14) 0.0546(19) 0.0399(14) 0.0031(14) -0.0046(11) 0.0012(14)
C67B 0.0494(14) 0.0546(19) 0.0399(14) 0.0031(14) -0.0046(11) 0.0012(14)
C68B 0.0494(14) 0.0546(19) 0.0399(14) 0.0031(14) -0.0046(11) 0.0012(14)
C69B 0.0494(14) 0.0546(19) 0.0399(14) 0.0031(14) -0.0046(11) 0.0012(14)
C70 0.031(2) 0.039(3) 0.033(3) -0.002(2) -0.0048(19) -0.0093(19)
C71 0.044(3) 0.045(3) 0.033(3) 0.001(2) -0.001(2) -0.010(2)
C72 0.033(2) 0.085(3) 0.043(3) 0.023(2) -0.011(2) -0.013(2)
C73 0.054(3) 0.055(3) 0.062(3) 0.020(3) 0.016(2) 0.022(2)
C74 0.034(2) 0.033(3) 0.047(3) -0.007(2) 0.000(2) 0.0017(19)
C75 0.042(3) 0.057(4) 0.092(5) 0.040(3) -0.028(3) -0.015(3)
O5 0.0242(15) 0.0362(17) 0.0358(17) 0.0005(13) -0.0046(13) -0.0069(13)
O6 0.056(2) 0.170(4) 0.045(2) 0.028(2) -0.0213(19) -0.054(2)

loop_
_atom_type_symbol
_atom_type_description
_atom_type_scat_dispersion_real
_atom_type_scat_dispersion_imag
_atom_type_scat_source
C C 0.0033 0.0016 'International Tables Vol C Tables 4.2.6.8 and 6.1.1.4'
H H 0.0000 0.0000 'International Tables Vol C Tables 4.2.6.8 and 6.1.1.4'
N N 0.0061 0.0033 'International Tables Vol C Tables 4.2.6.8 and 6.1.1.4'
O O 0.0106 0.0060 'International Tables Vol C Tables 4.2.6.8 and 6.1.1.4'

loop_
_geom_angle_atom_site_label_1
_geom_angle_atom_site_label_2
_geom_angle_atom_site_label_3
_geom_angle
O7 N13 O8 105.3(10)
O7 N13 C76 125.7(17)
O8 N13 C76 129.0(17)
C5 N1 C4 121.1(4)
C9 N2 C6 110.1(3)
C11 N3 C14 109.8(3)
C3 C2 C1 112.8(4)
C2 C3 C4 116.1(4)
N1 C4 C3 115.1(4)
O1 C5 N1 120.4(4)
O1 C5 C6 121.5(4)
N1 C5 C6 118.0(4)
N2 C6 C7 107.8(4)
N2 C6 C5 123.5(4)
C7 C6 C5 128.7(4)
C6 C7 C8 106.9(4)
C6 C7 C20 127.8(4)
C8 C7 C20 125.3(4)
C9 C8 C7 107.6(4)
C9 C8 C21 127.7(4)
C7 C8 C21 124.7(4)
N2 C9 C8 107.7(3)
N2 C9 C10 122.7(4)
C8 C9 C10 129.6(4)
C9 C10 C11 108.1(3)
C9 C10 C22 111.3(3)
C11 C10 C22 108.4(4)
C9 C10 C23 108.8(4)
C11 C10 C23 112.0(3)
C22 C10 C23 108.3(4)
N3 C11 C12 107.6(4)
N3 C11 C10 122.6(4)
C12 C11 C10 129.7(4)
C11 C12 C13 107.5(4)
C11 C12 C24 126.5(4)
C13 C12 C24 126.1(4)
C14 C13 C12 107.8(4)
C14 C13 C25 127.4(4)
C12 C13 C25 124.8(4)
N3 C14 C13 107.2(4)
N3 C14 C15 123.5(4)
C13 C14 C15 129.3(4)
O2 C15 N4 120.8(4)
O2 C15 C14 119.9(4)
N4 C15 C14 119.3(4)
C15 N4 C16 122.4(4)
C17 C16 N4 113.8(3)
C16 C17 C18 119.6(3)
C19 C18 C17 118.8(3)
C40 N5 C41 123.4(4)
C36 N6 C39 110.1(4)
C34 N7 C31 110.0(3)
C30 N8 C29 123.0(3)
C28 C27 C26 112.5(5)
C29 C28 C27 113.6(4)
N8 C29 C28 112.0(4)
O4 C30 N8 121.6(4)
O4 C30 C31 120.2(4)
N8 C30 C31 118.2(3)
N7 C31 C32 107.5(3)
N7 C31 C30 123.6(4)
C32 C31 C30 129.0(4)
C31 C32 C33 107.1(4)
C31 C32 C45 127.2(4)
C33 C32 C45 125.6(4)
C34 C33 C32 107.9(4)
C34 C33 C46 128.6(4)
C32 C33 C46 123.3(4)
N7 C34 C33 107.6(4)
N7 C34 C35 118.7(4)
C33 C34 C35 133.6(4)
C36 C35 C34 108.8(3)
C36 C35 C47 109.3(4)
C34 C35 C47 110.8(4)
C36 C35 C48 110.9(4)
C34 C35 C48 109.2(4)
C47 C35 C48 107.8(5)
N6 C36 C37 108.2(4)
N6 C36 C35 121.8(4)
C37 C36 C35 129.8(4)
C36 C37 C38 107.3(4)
C36 C37 C49 127.0(4)
C38 C37 C49 125.6(4)
C39 C38 C37 107.7(4)
C39 C38 C50 128.2(4)
C37 C38 C50 124.1(4)
N6 C39 C38 106.6(4)
N6 C39 C40 123.1(4)
C38 C39 C40 130.3(4)
O3 C40 N5 120.5(4)
O3 C40 C39 120.8(4)
N5 C40 C39 118.7(4)
N5 C41 C42 111.8(5)
C43 C42 C41 119.0(7)
C42 C43 C44 111.3(8)
C55 N9 C54 121.5(3)
C59 N10 C56 110.6(3)
C61 N11 C64 110.3(4)
C53 C52 C51 112.0(4)
C54 C53 C52 113.4(4)
N9 C54 C53 112.7(3)
O5 C55 N9 119.8(4)
O5 C55 C56 120.1(4)
N9 C55 C56 120.1(4)
N10 C56 C57 106.8(4)
N10 C56 C55 118.4(4)
C57 C56 C55 134.8(4)
C56 C57 C58 107.1(4)
C56 C57 C70 127.3(4)
C58 C57 C70 125.5(4)
C59 C58 C57 108.1(4)
C59 C58 C71 126.5(4)
C57 C58 C71 125.3(4)
N10 C59 C58 107.4(4)
N10 C59 C60 122.4(4)
C58 C59 C60 130.2(4)
C61 C60 C59 110.3(3)
C61 C60 C72 107.6(4)
C59 C60 C72 111.7(4)
C61 C60 C73 111.8(4)
C59 C60 C73 107.5(4)
C72 C60 C73 107.9(4)
N11 C61 C62 107.8(4)
N11 C61 C60 120.5(4)
C62 C61 C60 131.6(4)
C61 C62 C63 107.3(4)
C61 C62 C74 127.8(4)
C63 C62 C74 124.9(4)
C64 C63 C62 107.4(4)
C64 C63 C75 127.5(5)
C62 C63 C75 125.0(5)
C63 C64 N11 107.1(4)
C63 C64 C65 130.2(4)
N11 C64 C65 122.7(5)
O6 C65 N12A 118.3(6)
O6 C65 N12B 121.0(6)
N12A C65 N12B 19.9(7)
O6 C65 C64 122.4(4)
N12A C65 C64 117.9(5)
N12B C65 C64 116.0(5)
C65 N12A C66A 106.9(6)
C67A C66A N12A 113.7(4)
C66A C67A C68A 119.9(3)
C69A C68A C67A 118.7(3)
C65 N12B C66B 132.1(7)
C67B C66B N12B 113.9(4)
C66B C67B C68B 120.1(3)
C69B C68B C67B 118.9(3)

loop_
_geom_bond_atom_site_label_1
_geom_bond_atom_site_label_2
_geom_bond_distance
O7 N13 1.180(10)
N13 O8 1.263(10)
N13 C76 1.409(10)
N1 C5 1.356(6)
N1 C4 1.465(6)
N2 C9 1.368(5)
N2 C6 1.381(5)
N3 C11 1.362(5)
N3 C14 1.384(5)
O1 C5 1.246(5)
O2 C15 1.259(5)
C1 C2 1.528(7)
C2 C3 1.516(7)
C3 C4 1.524(6)
C5 C6 1.471(6)
C6 C7 1.395(6)
C7 C8 1.426(6)
C7 C20 1.489(6)
C8 C9 1.396(6)
C8 C21 1.507(6)
C9 C10 1.518(6)
C10 C11 1.527(6)
C10 C22 1.551(6)
C10 C23 1.548(6)
C11 C12 1.392(6)
C12 C13 1.405(7)
C12 C24 1.508(6)
C13 C14 1.384(6)
C13 C25 1.521(7)
C14 C15 1.468(6)
C15 N4 1.331(6)
N4 C16 1.480(5)
C16 C17 1.409(6)
C17 C18 1.505(6)
C18 C19 1.506(6)
N5 C40 1.344(6)
N5 C41 1.451(7)
N6 C36 1.365(6)
N6 C39 1.392(5)
N7 C34 1.380(6)
N7 C31 1.383(5)
N8 C30 1.344(5)
N8 C29 1.466(5)
O3 C40 1.255(5)
O4 C30 1.250(5)
C26 C27 1.528(7)
C27 C28 1.528(7)
C28 C29 1.518(6)
C30 C31 1.464(6)
C31 C32 1.396(6)
C32 C33 1.427(6)
C32 C45 1.500(6)
C33 C34 1.384(6)
C33 C46 1.509(6)
C34 C35 1.524(6)
C35 C36 1.519(6)
C35 C47 1.542(8)
C35 C48 1.545(8)
C36 C37 1.383(6)
C37 C38 1.423(6)
C37 C49 1.505(7)
C38 C39 1.394(6)
C38 C50 1.505(6)
C39 C40 1.451(6)
C41 C42 1.509(10)
C42 C43 1.459(11)
C43 C44 1.498(12)
N9 C55 1.346(5)
N9 C54 1.463(6)
N10 C59 1.362(6)
N10 C56 1.387(5)
N11 C61 1.358(5)
N11 C64 1.387(6)
C51 C52 1.524(7)
C52 C53 1.520(7)
C53 C54 1.512(6)
C55 O5 1.267(5)
C55 C56 1.452(6)
C56 C57 1.397(6)
C57 C58 1.418(6)
C57 C70 1.505(6)
C58 C59 1.384(6)
C58 C71 1.511(6)
C59 C60 1.523(6)
C60 C61 1.509(6)
C60 C72 1.532(7)
C60 C73 1.555(7)
C61 C62 1.393(6)
C62 C63 1.424(6)
C62 C74 1.506(6)
C63 C64 1.388(7)
C63 C75 1.513(7)
C64 C65 1.439(7)
C65 O6 1.244(7)
C65 N12A 1.3987(11)
C65 N12B 1.3998(11)
N12A C66A 1.481(5)
C66A C67A 1.408(6)
C67A C68A 1.504(6)
C68A C69A 1.506(6)
N12B C66B 1.481(5)
C66B C67B 1.407(6)
C67B C68B 1.504(6)
C68B C69B 1.506(6)

loop_
_geom_hbond_atom_site_label_D
_geom_hbond_atom_site_label_H
_geom_hbond_atom_site_label_A
_geom_hbond_distance_DH
_geom_hbond_distance_HA
_geom_hbond_distance_DA
_geom_hbond_angle_DHA
_geom_hbond_site_symmetry_A
N1 H1 O4 0.88 2.32 3.107(5) 149.5 .
N2 H2 O4 0.88 2.11 2.873(4) 144.9 .
N3 H3 O3 0.88 1.99 2.818(4) 157.2 1_565
N4 H4 O3 0.88 2.01 2.875(5) 165.4 1_565
N5 H5 O6 0.88 2.01 2.891(6) 176.6 1_556
N6 H6 O6 0.88 1.98 2.848(5) 169.1 1_556
N7 H7 O5 0.88 2.12 2.857(4) 140.4 2_666
N8 H8 O5 0.88 2.15 3.005(4) 163.9 2_666
N10 H10 N7 0.88 2.65 3.489(5) 158.8 2_666
N9 H9 O1 0.88 2.33 3.030(4) 136.1 2_566
N11 H11 O2 0.88 2.16 2.914(5) 142.9 1_644
N12A H12A O2 0.88 2.05 2.894(9) 161.3 1_644
N12B H12B O2 0.88 1.96 2.826(8) 168.6 1_644
